data_7053657
loop_
_publ_author_name
'Zhang, Lijuan'
'Xu, Donghua'
'Zhou, Yunshan'
'Jiang, Fei'

_publ_section_title
;
 Design of 3-D europium(iii)--organic frameworks based on pyridine
 carboxylate N-oxide and acyclic binary carboxylate: syntheses,
 structures, and luminescence properties
;
_journal_issue 11
_journal_name_full 'New Journal of Chemistry'
_journal_page_first 2470
_journal_paper_doi 10.1039/c0nj00373e
_journal_volume 34
_journal_year 2010
_chemical_formula_sum 'C12 H18 Eu2 O15'
_chemical_formula_weight 706.18
_chemical_name_systematic
;
?
;
_space_group_IT_number 15
_symmetry_cell_setting monoclinic
_symmetry_space_group_name_Hall '-C 2yc'
_symmetry_space_group_name_H-M 'C 1 2/c 1'
_atom_sites_solution_hydrogens geom
_atom_sites_solution_primary direct
_atom_sites_solution_secondary difmap
_audit_creation_method SHELXL-97
_cell_angle_alpha 90.00
_cell_angle_beta 120.527(2)
_cell_angle_gamma 90.00
_cell_formula_units_Z 4
_cell_length_a 19.770(4)
_cell_length_b 7.7544(12)
_cell_length_c 13.932(3)
_cell_measurement_reflns_used 2897
_cell_measurement_temperature 93(2)
_cell_measurement_theta_max 27.48
_cell_measurement_theta_min 3.02
_cell_volume 1839.8(6)
_computing_cell_refinement 'CrystalClear (Rigaku Inc., 2008)'
_computing_data_collection 'CrystalClear (Rigaku Inc., 2008)'
_computing_data_reduction 'CrystalClear (Rigaku Inc., 2008)'
_computing_structure_refinement 'SHELXL-97 (Sheldrick, 1997)'
_computing_structure_solution 'SHELXS-97 (Sheldrick, 1990)'
_diffrn_ambient_temperature 93(2)
_diffrn_detector_area_resol_mean 28.5714
_diffrn_measured_fraction_theta_full 0.987
_diffrn_measured_fraction_theta_max 0.987
_diffrn_measurement_device_type AFC10/Saturn724+
_diffrn_measurement_method Multi-scan
_diffrn_radiation_monochromator graphite
_diffrn_radiation_source 'Rotating Anode'
_diffrn_radiation_type MoK\a
_diffrn_radiation_wavelength 0.71073
_diffrn_reflns_av_R_equivalents 0.0280
_diffrn_reflns_av_sigmaI/netI 0.0298
_diffrn_reflns_limit_h_max 25
_diffrn_reflns_limit_h_min -25
_diffrn_reflns_limit_k_max 9
_diffrn_reflns_limit_k_min -9
_diffrn_reflns_limit_l_max 18
_diffrn_reflns_limit_l_min -18
_diffrn_reflns_number 7151
_diffrn_reflns_theta_full 27.48
_diffrn_reflns_theta_max 27.48
_diffrn_reflns_theta_min 3.02
_diffrn_standards_decay_% 0
_diffrn_standards_interval_count 0
_diffrn_standards_interval_time 0
_diffrn_standards_number 0
_exptl_absorpt_coefficient_mu 6.835
_exptl_absorpt_correction_T_max 0.6462
_exptl_absorpt_correction_T_min 0.3418
_exptl_absorpt_correction_type empirical
_exptl_crystal_colour Colorless
_exptl_crystal_density_diffrn 2.549
_exptl_crystal_density_method 'not measured'
_exptl_crystal_description block
_exptl_crystal_F_000 1344
_exptl_crystal_size_max 0.20
_exptl_crystal_size_mid 0.20
_exptl_crystal_size_min 0.07
_refine_diff_density_max 1.769
_refine_diff_density_min -1.176
_refine_diff_density_rms 0.163
_refine_ls_extinction_method none
_refine_ls_goodness_of_fit_ref 1.085
_refine_ls_hydrogen_treatment mixed
_refine_ls_matrix_type full
_refine_ls_number_parameters 140
_refine_ls_number_reflns 2082
_refine_ls_number_restraints 3
_refine_ls_restrained_S_all 1.085
_refine_ls_R_factor_all 0.0263
_refine_ls_R_factor_gt 0.0223
_refine_ls_shift/su_max 0.002
_refine_ls_shift/su_mean 0.000
_refine_ls_structure_factor_coef Fsqd
_refine_ls_weighting_details 'calc w=1/[\s^2^(Fo^2^)+(0.0189P)^2^+3.9000P] where P=(Fo^2^+2Fc^2^)/3'
_refine_ls_weighting_scheme calc
_refine_ls_wR_factor_gt 0.0450
_refine_ls_wR_factor_ref 0.0464
_reflns_number_gt 1851
_reflns_number_total 2082
_reflns_threshold_expression >2sigma(I)
_cod_data_source_file c0nj00373e.txt
_cod_data_source_block bo320
_cod_depositor_comments
;
The following automatic conversions were performed:

'_symmetry_cell_setting' value 'Monoclinic' changed to 'monoclinic'
according to /home/saulius/struct/CIF-dictionaries/cif_core.dic
dictionary named 'cif_core.dic' version 2.4.2 from 2011-04-26.

Automatic conversion script
Id: cif_fix_values 1891 2012-01-12 08:04:46Z andrius 
;
_cod_original_cell_volume 1839.9(6)
_cod_original_sg_symbol_H-M C2/c
_cod_database_code 7053657

loop_
_symmetry_equiv_pos_as_xyz
'x, y, z'
'-x, y, -z+1/2'
'x+1/2, y+1/2, z'
'-x+1/2, y+1/2, -z+1/2'
'-x, -y, -z'
'x, -y, z-1/2'
'-x+1/2, -y+1/2, -z'
'x+1/2, -y+1/2, z-1/2'

loop_
_atom_site_label
_atom_site_type_symbol
_atom_site_fract_x
_atom_site_fract_y
_atom_site_fract_z
_atom_site_U_iso_or_equiv
_atom_site_adp_type
_atom_site_occupancy
_atom_site_symmetry_multiplicity
_atom_site_calc_flag
_atom_site_refinement_flags
Eu1 Eu 0.269959(10) 0.21662(2) 0.730838(14) 0.00487(6) Uani 1 1 d .
O1 O 0.17327(15) 0.2647(3) 0.5281(2) 0.0086(5) Uani 1 1 d .
O2 O 0.18636(14) 0.4777(3) 0.6382(2) 0.0076(5) Uani 1 1 d .
O3 O 0.19704(15) 0.7609(3) 0.3290(2) 0.0082(5) Uani 1 1 d .
O4 O 0.17825(15) 0.4778(3) 0.3419(2) 0.0098(5) Uani 1 1 d .
O5 O 0.32435(14) 0.4844(3) 0.83906(19) 0.0070(5) Uani 1 1 d .
O6 O 0.40797(15) 0.2724(3) 0.8800(2) 0.0093(5) Uani 1 1 d .
C1 C 0.1533(2) 0.4132(5) 0.5398(3) 0.0064(7) Uani 1 1 d .
C2 C 0.0909(2) 0.5149(5) 0.4428(3) 0.0079(7) Uani 1 1 d .
H2A H 0.0507 0.5525 0.4608 0.009 Uiso 1 1 calc R
H2B H 0.0647 0.4387 0.3768 0.009 Uiso 1 1 calc R
C3 C 0.1230(2) 0.6732(5) 0.4139(3) 0.0080(7) Uani 1 1 d .
H3A H 0.0784 0.7488 0.3642 0.010 Uiso 1 1 calc R
H3B H 0.1569 0.7383 0.4832 0.010 Uiso 1 1 calc R
C4 C 0.1699(2) 0.6331(5) 0.3575(3) 0.0073(7) Uani 1 1 d .
C5 C 0.3952(2) 0.4249(5) 0.8929(3) 0.0064(7) Uani 1 1 d .
C6 C 0.4602(2) 0.5440(5) 0.9694(3) 0.0109(8) Uani 1 1 d .
H6A H 0.4480 0.5919 1.0248 0.013 Uiso 1 1 calc R
H6B H 0.4628 0.6415 0.9255 0.013 Uiso 1 1 calc R
O7 O 0.33615(15) 0.3897(3) 0.6530(2) 0.0091(5) Uani 1 1 d D
O8 O 0.0000 1.0052(8) 0.2500 0.0700(19) Uani 1 2 d S
H7A H 0.336(3) 0.347(4) 0.599(2) 0.023(13) Uiso 1 1 d D
H7B H 0.331(3) 0.4942(15) 0.645(3) 0.031(15) Uiso 1 1 d D

loop_
_atom_site_aniso_label
_atom_site_aniso_U_11
_atom_site_aniso_U_22
_atom_site_aniso_U_33
_atom_site_aniso_U_23
_atom_site_aniso_U_13
_atom_site_aniso_U_12
Eu1 0.00524(9) 0.00423(11) 0.00654(9) -0.00026(7) 0.00401(7) -0.00021(7)
O1 0.0116(13) 0.0069(14) 0.0088(12) -0.0007(10) 0.0062(11) -0.0007(10)
O2 0.0077(13) 0.0072(13) 0.0074(12) -0.0006(10) 0.0036(11) 0.0027(10)
O3 0.0107(13) 0.0049(13) 0.0153(13) -0.0035(10) 0.0112(11) -0.0017(10)
O4 0.0160(14) 0.0043(13) 0.0149(13) -0.0002(10) 0.0120(12) 0.0022(11)
O5 0.0061(12) 0.0067(13) 0.0082(12) -0.0011(10) 0.0035(10) 0.0008(10)
O6 0.0075(12) 0.0066(14) 0.0124(13) 0.0013(10) 0.0040(11) 0.0010(10)
C1 0.0051(17) 0.0073(19) 0.0095(17) 0.0017(14) 0.0058(14) -0.0010(14)
C2 0.0075(17) 0.011(2) 0.0063(17) -0.0001(14) 0.0044(14) 0.0003(15)
C3 0.0082(18) 0.0064(19) 0.0124(17) 0.0016(14) 0.0074(15) 0.0011(14)
C4 0.0047(17) 0.012(2) 0.0040(16) 0.0012(14) 0.0015(14) 0.0026(14)
C5 0.0062(17) 0.0077(19) 0.0072(16) 0.0017(14) 0.0047(15) -0.0015(14)
C6 0.0077(19) 0.010(2) 0.0126(18) -0.0036(15) 0.0036(16) -0.0013(15)
O7 0.0130(14) 0.0061(15) 0.0124(13) -0.0020(11) 0.0096(11) -0.0009(11)
O8 0.059(4) 0.070(4) 0.071(5) 0.000 0.026(4) 0.000

loop_
_atom_type_symbol
_atom_type_description
_atom_type_scat_dispersion_real
_atom_type_scat_dispersion_imag
_atom_type_scat_source
C C 0.0033 0.0016 'International Tables Vol C Tables 4.2.6.8 and 6.1.1.4'
H H 0.0000 0.0000 'International Tables Vol C Tables 4.2.6.8 and 6.1.1.4'
O O 0.0106 0.0060 'International Tables Vol C Tables 4.2.6.8 and 6.1.1.4'
Eu Eu -0.1578 3.6682 'International Tables Vol C Tables 4.2.6.8 and 6.1.1.4'

loop_
_geom_angle_atom_site_label_1
_geom_angle_atom_site_label_2
_geom_angle_atom_site_label_3
_geom_angle
_geom_angle_site_symmetry_1
_geom_angle_site_symmetry_3
O4 Eu1 O5 76.19(9) 7_556 4_546
O4 Eu1 O2 76.45(8) 7_556 4_546
O5 Eu1 O2 68.98(8) 4_546 4_546
O4 Eu1 O3 143.64(8) 7_556 6_566
O5 Eu1 O3 74.03(8) 4_546 6_566
O2 Eu1 O3 73.73(8) 4_546 6_566
O4 Eu1 O5 131.31(8) 7_556 .
O5 Eu1 O5 151.85(3) 4_546 .
O2 Eu1 O5 107.71(8) 4_546 .
O3 Eu1 O5 78.24(8) 6_566 .
O4 Eu1 O7 73.32(9) 7_556 .
O5 Eu1 O7 134.41(8) 4_546 .
O2 Eu1 O7 132.59(8) 4_546 .
O3 Eu1 O7 143.03(8) 6_566 .
O5 Eu1 O7 69.41(8) . .
O4 Eu1 O6 86.42(9) 7_556 .
O5 Eu1 O6 139.60(8) 4_546 .
O2 Eu1 O6 71.62(8) 4_546 .
O3 Eu1 O6 103.20(9) 6_566 .
O5 Eu1 O6 52.49(8) . .
O7 Eu1 O6 70.86(8) . .
O4 Eu1 O1 81.83(9) 7_556 .
O5 Eu1 O1 70.48(8) 4_546 .
O2 Eu1 O1 137.40(8) 4_546 .
O3 Eu1 O1 106.92(8) 6_566 .
O5 Eu1 O1 114.15(8) . .
O7 Eu1 O1 72.31(8) . .
O6 Eu1 O1 143.14(8) . .
O4 Eu1 O2 128.20(8) 7_556 .
O5 Eu1 O2 102.82(8) 4_546 .
O2 Eu1 O2 152.74(2) 4_546 .
O3 Eu1 O2 79.02(8) 6_566 .
O5 Eu1 O2 66.75(8) . .
O7 Eu1 O2 72.22(8) . .
O6 Eu1 O2 116.40(8) . .
O1 Eu1 O2 51.40(7) . .
O4 Eu1 C5 108.33(10) 7_556 .
O5 Eu1 C5 157.36(9) 4_546 .
O2 Eu1 C5 90.16(9) 4_546 .
O3 Eu1 C5 92.19(9) 6_566 .
O5 Eu1 C5 26.84(9) . .
O7 Eu1 C5 66.46(9) . .
O6 Eu1 C5 25.71(9) . .
O1 Eu1 C5 131.68(9) . .
O2 Eu1 C5 91.73(9) . .
O4 Eu1 C1 105.12(9) 7_556 .
O5 Eu1 C1 86.05(9) 4_546 .
O2 Eu1 C1 154.05(9) 4_546 .
O3 Eu1 C1 93.20(9) 6_566 .
O5 Eu1 C1 90.85(9) . .
O7 Eu1 C1 70.46(9) . .
O6 Eu1 C1 134.05(9) . .
O1 Eu1 C1 25.37(9) . .
O2 Eu1 C1 26.03(9) . .
C5 Eu1 C1 113.09(10) . .
O4 Eu1 Eu1 66.08(6) 7_556 4_546
O5 Eu1 Eu1 34.47(6) 4_546 4_546
O2 Eu1 Eu1 35.83(6) 4_546 4_546
O3 Eu1 Eu1 77.56(5) 6_566 4_546
O5 Eu1 Eu1 141.18(6) . 4_546
O7 Eu1 Eu1 139.39(6) . 4_546
O6 Eu1 Eu1 105.13(6) . 4_546
O1 Eu1 Eu1 101.72(6) . 4_546
O2 Eu1 Eu1 135.86(6) . 4_546
C5 Eu1 Eu1 125.92(7) . 4_546
C1 Eu1 Eu1 120.34(7) . 4_546
C1 O1 Eu1 95.7(2) . .
C1 O2 Eu1 153.3(2) . 4_556
C1 O2 Eu1 94.6(2) . .
Eu1 O2 Eu1 109.75(9) 4_556 .
C4 O3 Eu1 133.4(2) . 6_565
C4 O4 Eu1 145.9(2) . 7_556
C5 O5 Eu1 152.6(2) . 4_556
C5 O5 Eu1 93.5(2) . .
Eu1 O5 Eu1 111.94(9) 4_556 .
C5 O6 Eu1 94.0(2) . .
O1 C1 O2 118.3(3) . .
O1 C1 C2 122.1(3) . .
O2 C1 C2 119.6(3) . .
O1 C1 Eu1 58.90(18) . .
O2 C1 Eu1 59.39(17) . .
C2 C1 Eu1 177.7(2) . .
C1 C2 C3 113.3(3) . .
C1 C2 H2A 108.9 . .
C3 C2 H2A 108.9 . .
C1 C2 H2B 108.9 . .
C3 C2 H2B 108.9 . .
H2A C2 H2B 107.7 . .
C4 C3 C2 114.6(3) . .
C4 C3 H3A 108.6 . .
C2 C3 H3A 108.6 . .
C4 C3 H3B 108.6 . .
C2 C3 H3B 108.6 . .
H3A C3 H3B 107.6 . .
O4 C4 O3 125.2(3) . .
O4 C4 C3 117.2(3) . .
O3 C4 C3 117.6(3) . .
O6 C5 O5 119.8(3) . .
O6 C5 C6 121.7(3) . .
O5 C5 C6 118.5(3) . .
O6 C5 Eu1 60.34(18) . .
O5 C5 Eu1 59.62(18) . .
C6 C5 Eu1 174.8(2) . .
C5 C6 C6 113.0(4) . 5_667
C5 C6 H6A 109.0 . .
C6 C6 H6A 109.0 5_667 .
C5 C6 H6B 109.0 . .
C6 C6 H6B 109.0 5_667 .
H6A C6 H6B 107.8 . .
Eu1 O7 H7A 115(3) . .
Eu1 O7 H7B 122(3) . .
H7A O7 H7B 109.7(17) . .

loop_
_geom_bond_atom_site_label_1
_geom_bond_atom_site_label_2
_geom_bond_distance
_geom_bond_site_symmetry_2
Eu1 O4 2.324(2) 7_556
Eu1 O5 2.413(2) 4_546
Eu1 O2 2.430(2) 4_546
Eu1 O3 2.446(2) 6_566
Eu1 O5 2.469(2) .
Eu1 O7 2.476(2) .
Eu1 O6 2.488(3) .
Eu1 O1 2.508(3) .
Eu1 O2 2.516(2) .
Eu1 C5 2.856(4) .
Eu1 C1 2.914(4) .
Eu1 Eu1 4.0458(6) 4_546
O1 C1 1.255(4) .
O2 C1 1.283(4) .
O2 Eu1 2.430(2) 4_556
O3 C4 1.282(4) .
O3 Eu1 2.446(2) 6_565
O4 C4 1.250(4) .
O4 Eu1 2.324(2) 7_556
O5 C5 1.292(4) .
O5 Eu1 2.413(2) 4_556
O6 C5 1.242(4) .
C1 C2 1.509(5) .
C2 C3 1.527(5) .
C2 H2A 0.9900 .
C2 H2B 0.9900 .
C3 C4 1.521(5) .
C3 H3A 0.9900 .
C3 H3B 0.9900 .
C5 C6 1.500(5) .
C6 C6 1.520(7) 5_667
C6 H6A 0.9900 .
C6 H6B 0.9900 .
O7 H7A 0.820(10) .
O7 H7B 0.818(10) .

loop_
_geom_torsion_atom_site_label_1
_geom_torsion_atom_site_label_2
_geom_torsion_atom_site_label_3
_geom_torsion_atom_site_label_4
_geom_torsion
_geom_torsion_site_symmetry_1
_geom_torsion_site_symmetry_4
O4 Eu1 O1 C1 -156.6(2) 7_556 .
O5 Eu1 O1 C1 125.2(2) 4_546 .
O2 Eu1 O1 C1 143.80(19) 4_546 .
O3 Eu1 O1 C1 59.6(2) 6_566 .
O5 Eu1 O1 C1 -24.8(2) . .
O7 Eu1 O1 C1 -81.6(2) . .
O6 Eu1 O1 C1 -83.8(2) . .
O2 Eu1 O1 C1 -0.51(19) . .
C5 Eu1 O1 C1 -49.3(2) . .
Eu1 Eu1 O1 C1 140.04(19) 4_546 .
O4 Eu1 O2 C1 31.2(2) 7_556 .
O5 Eu1 O2 C1 -51.2(2) 4_546 .
O2 Eu1 O2 C1 -120.0(2) 4_546 .
O3 Eu1 O2 C1 -121.8(2) 6_566 .
O5 Eu1 O2 C1 156.4(2) . .
O7 Eu1 O2 C1 81.7(2) . .
O6 Eu1 O2 C1 138.80(19) . .
O1 Eu1 O2 C1 0.50(18) . .
C5 Eu1 O2 C1 146.3(2) . .
Eu1 Eu1 O2 C1 -62.8(2) 4_546 .
O4 Eu1 O2 Eu1 -137.53(10) 7_556 4_556
O5 Eu1 O2 Eu1 140.08(9) 4_546 4_556
O2 Eu1 O2 Eu1 71.27(18) 4_546 4_556
O3 Eu1 O2 Eu1 69.45(10) 6_566 4_556
O5 Eu1 O2 Eu1 -12.35(8) . 4_556
O7 Eu1 O2 Eu1 -87.03(10) . 4_556
O6 Eu1 O2 Eu1 -29.96(12) . 4_556
O1 Eu1 O2 Eu1 -168.26(15) . 4_556
C5 Eu1 O2 Eu1 -22.45(10) . 4_556
C1 Eu1 O2 Eu1 -168.8(3) . 4_556
Eu1 Eu1 O2 Eu1 128.45(7) 4_546 4_556
O4 Eu1 O5 C5 -35.9(2) 7_556 .
O5 Eu1 O5 C5 129.8(2) 4_546 .
O2 Eu1 O5 C5 51.4(2) 4_546 .
O3 Eu1 O5 C5 119.9(2) 6_566 .
O7 Eu1 O5 C5 -78.33(19) . .
O6 Eu1 O5 C5 2.86(18) . .
O1 Eu1 O5 C5 -136.71(19) . .
O2 Eu1 O5 C5 -157.2(2) . .
C1 Eu1 O5 C5 -147.05(19) . .
Eu1 Eu1 O5 C5 67.4(2) 4_546 .
O4 Eu1 O5 Eu1 133.86(10) 7_556 4_556
O5 Eu1 O5 Eu1 -60.45(16) 4_546 4_556
O2 Eu1 O5 Eu1 -138.83(9) 4_546 4_556
O3 Eu1 O5 Eu1 -70.35(10) 6_566 4_556
O7 Eu1 O5 Eu1 91.46(11) . 4_556
O6 Eu1 O5 Eu1 172.65(14) . 4_556
O1 Eu1 O5 Eu1 33.09(12) . 4_556
O2 Eu1 O5 Eu1 12.63(8) . 4_556
C5 Eu1 O5 Eu1 169.8(2) . 4_556
C1 Eu1 O5 Eu1 22.74(10) . 4_556
Eu1 Eu1 O5 Eu1 -122.77(8) 4_546 4_556
O4 Eu1 O6 C5 148.9(2) 7_556 .
O5 Eu1 O6 C5 -147.37(19) 4_546 .
O2 Eu1 O6 C5 -134.2(2) 4_546 .
O3 Eu1 O6 C5 -66.6(2) 6_566 .
O5 Eu1 O6 C5 -2.97(18) . .
O7 Eu1 O6 C5 75.3(2) . .
O1 Eu1 O6 C5 77.6(2) . .
O2 Eu1 O6 C5 17.5(2) . .
C1 Eu1 O6 C5 41.3(2) . .
Eu1 Eu1 O6 C5 -147.07(19) 4_546 .
Eu1 O1 C1 O2 0.9(3) . .
Eu1 O1 C1 C2 -177.6(3) . .
Eu1 O2 C1 O1 155.0(3) 4_556 .
Eu1 O2 C1 O1 -0.9(3) . .
Eu1 O2 C1 C2 -26.4(7) 4_556 .
Eu1 O2 C1 C2 177.7(3) . .
Eu1 O2 C1 Eu1 155.9(5) 4_556 .
O4 Eu1 C1 O1 24.0(2) 7_556 .
O5 Eu1 C1 O1 -50.5(2) 4_546 .
O2 Eu1 C1 O1 -66.0(3) 4_546 .
O3 Eu1 C1 O1 -124.2(2) 6_566 .
O5 Eu1 C1 O1 157.5(2) . .
O7 Eu1 C1 O1 89.8(2) . .
O6 Eu1 C1 O1 123.91(19) . .
O2 Eu1 C1 O1 179.1(3) . .
C5 Eu1 C1 O1 142.03(19) . .
Eu1 Eu1 C1 O1 -46.8(2) 4_546 .
O4 Eu1 C1 O2 -155.04(19) 7_556 .
O5 Eu1 C1 O2 130.4(2) 4_546 .
O2 Eu1 C1 O2 114.94(17) 4_546 .
O3 Eu1 C1 O2 56.7(2) 6_566 .
O5 Eu1 C1 O2 -21.6(2) . .
O7 Eu1 C1 O2 -89.3(2) . .
O6 Eu1 C1 O2 -55.2(2) . .
O1 Eu1 C1 O2 -179.1(3) . .
C5 Eu1 C1 O2 -37.1(2) . .
Eu1 Eu1 C1 O2 134.14(17) 4_546 .
O4 Eu1 C1 C2 141(6) 7_556 .
O5 Eu1 C1 C2 66(6) 4_546 .
O2 Eu1 C1 C2 51(6) 4_546 .
O3 Eu1 C1 C2 -8(6) 6_566 .
O5 Eu1 C1 C2 -86(6) . .
O7 Eu1 C1 C2 -154(6) . .
O6 Eu1 C1 C2 -119(6) . .
O1 Eu1 C1 C2 117(6) . .
O2 Eu1 C1 C2 -64(6) . .
C5 Eu1 C1 C2 -101(6) . .
Eu1 Eu1 C1 C2 70(6) 4_546 .
O1 C1 C2 C3 -112.1(4) . .
O2 C1 C2 C3 69.4(4) . .
Eu1 C1 C2 C3 132(6) . .
C1 C2 C3 C4 72.9(4) . .
Eu1 O4 C4 O3 -1.0(7) 7_556 .
Eu1 O4 C4 C3 178.4(3) 7_556 .
Eu1 O3 C4 O4 2.5(5) 6_565 .
Eu1 O3 C4 C3 -176.9(2) 6_565 .
C2 C3 C4 O4 -0.8(5) . .
C2 C3 C4 O3 178.6(3) . .
Eu1 O6 C5 O5 5.2(3) . .
Eu1 O6 C5 C6 -174.5(3) . .
Eu1 O5 C5 O6 -164.3(3) 4_556 .
Eu1 O5 C5 O6 -5.2(3) . .
Eu1 O5 C5 C6 15.4(7) 4_556 .
Eu1 O5 C5 C6 174.5(3) . .
Eu1 O5 C5 Eu1 -159.0(5) 4_556 .
O4 Eu1 C5 O6 -32.9(2) 7_556 .
O5 Eu1 C5 O6 65.2(3) 4_546 .
O2 Eu1 C5 O6 42.9(2) 4_546 .
O3 Eu1 C5 O6 116.6(2) 6_566 .
O5 Eu1 C5 O6 174.8(3) . .
O7 Eu1 C5 O6 -94.6(2) . .
O1 Eu1 C5 O6 -128.32(19) . .
O2 Eu1 C5 O6 -164.3(2) . .
C1 Eu1 C5 O6 -148.99(19) . .
Eu1 Eu1 C5 O6 40.4(2) 4_546 .
O4 Eu1 C5 O5 152.33(18) 7_556 .
O5 Eu1 C5 O5 -109.6(2) 4_546 .
O2 Eu1 C5 O5 -131.90(19) 4_546 .
O3 Eu1 C5 O5 -58.18(19) 6_566 .
O7 Eu1 C5 O5 90.63(19) . .
O6 Eu1 C5 O5 -174.8(3) . .
O1 Eu1 C5 O5 56.9(2) . .
O2 Eu1 C5 O5 20.90(19) . .
C1 Eu1 C5 O5 36.2(2) . .
Eu1 Eu1 C5 O5 -134.38(16) 4_546 .
O4 Eu1 C5 C6 82(3) 7_556 .
O5 Eu1 C5 C6 -180(100) 4_546 .
O2 Eu1 C5 C6 158(3) 4_546 .
O3 Eu1 C5 C6 -128(3) 6_566 .
O5 Eu1 C5 C6 -70(3) . .
O7 Eu1 C5 C6 21(3) . .
O6 Eu1 C5 C6 115(3) . .
O1 Eu1 C5 C6 -13(3) . .
O2 Eu1 C5 C6 -49(3) . .
C1 Eu1 C5 C6 -34(3) . .
Eu1 Eu1 C5 C6 156(3) 4_546 .
O6 C5 C6 C6 -2.4(6) . 5_667
O5 C5 C6 C6 177.8(4) . 5_667
Eu1 C5 C6 C6 -115(3) . 5_667
